data_7155417
loop_
_publ_author_name
'Muthukumar, Alagesan'
'Sekar, Govindasamy'

_publ_section_title
;
 Zinc-catalyzed chemoselective alkylation of \a-keto amides with
 2-alkylazaarenes.
;
_journal_issue 3
_journal_name_full 'Organic &amp; biomolecular chemistry'
_journal_page_first 691
_journal_page_last 700
_journal_paper_doi 10.1039/c6ob02432g
_journal_volume 15
_journal_year 2017
_chemical_formula_sum 'C26 H22 N2 O3'
_chemical_formula_weight 410.45
_space_group_crystal_system triclinic
_space_group_IT_number 2
_space_group_name_Hall '-P 1'
_space_group_name_H-M_alt 'P -1'
_symmetry_space_group_name_Hall '-P 1'
_symmetry_space_group_name_H-M 'P -1'
_atom_sites_solution_hydrogens mixed
_audit_creation_method SHELXL-2014/7
_audit_update_record
;
2016-09-07 deposited with the CCDC.
2016-12-12 downloaded from the CCDC.
;
_cell_angle_alpha 66.546(3)
_cell_angle_beta 66.529(2)
_cell_angle_gamma 84.182(3)
_cell_formula_units_Z 2
_cell_length_a 10.6354(7)
_cell_length_b 10.7608(7)
_cell_length_c 11.0786(7)
_cell_measurement_reflns_used 8056
_cell_measurement_temperature 296(2)
_cell_measurement_theta_max 26.86
_cell_measurement_theta_min 2.18
_cell_volume 1064.44(12)
_computing_cell_refinement 'Bruker SAINT'
_computing_data_collection 'Bruker APEX2'
_computing_data_reduction 'Bruker SAINT'
_computing_molecular_graphics 'Bruker SHELXTL'
_computing_publication_material 'Bruker SHELXTL'
_computing_structure_refinement 'SHELXL-2014/7 (Sheldrick, 2014)'
_computing_structure_solution 'SHELXS-97 (Sheldrick 2008)'
_diffrn_ambient_temperature 296(2)
_diffrn_measured_fraction_theta_full 0.999
_diffrn_measured_fraction_theta_max 0.986
_diffrn_measurement_device_type 'Bruker APEX-II CCD'
_diffrn_measurement_method '\f and \w scans'
_diffrn_radiation_type MoK\a
_diffrn_radiation_wavelength 0.71073
_diffrn_reflns_av_R_equivalents 0.0182
_diffrn_reflns_av_unetI/netI 0.0178
_diffrn_reflns_Laue_measured_fraction_full 0.999
_diffrn_reflns_Laue_measured_fraction_max 0.986
_diffrn_reflns_limit_h_max 10
_diffrn_reflns_limit_h_min -13
_diffrn_reflns_limit_k_max 12
_diffrn_reflns_limit_k_min -13
_diffrn_reflns_limit_l_max 14
_diffrn_reflns_limit_l_min -14
_diffrn_reflns_number 17160
_diffrn_reflns_point_group_measured_fraction_full 0.999
_diffrn_reflns_point_group_measured_fraction_max 0.986
_diffrn_reflns_theta_full 25.242
_diffrn_reflns_theta_max 26.950
_diffrn_reflns_theta_min 2.068
_exptl_absorpt_coefficient_mu 0.084
_exptl_absorpt_correction_type none
_exptl_crystal_colour yellow
_exptl_crystal_density_diffrn 1.281
_exptl_crystal_description Rectangular
_exptl_crystal_F_000 432
_exptl_crystal_size_max 0.250
_exptl_crystal_size_mid 0.220
_exptl_crystal_size_min 0.160
_refine_diff_density_max 0.164
_refine_diff_density_min -0.181
_refine_diff_density_rms 0.036
_refine_ls_extinction_method none
_refine_ls_goodness_of_fit_ref 1.031
_refine_ls_hydrogen_treatment mixed
_refine_ls_matrix_type full
_refine_ls_number_parameters 289
_refine_ls_number_reflns 4569
_refine_ls_number_restraints 0
_refine_ls_restrained_S_all 1.031
_refine_ls_R_factor_all 0.0554
_refine_ls_R_factor_gt 0.0418
_refine_ls_shift/su_max 0.001
_refine_ls_shift/su_mean 0.000
_refine_ls_structure_factor_coef Fsqd
_refine_ls_weighting_details 'w=1/[\s^2^(Fo^2^)+(0.0533P)^2^+0.2195P] where P=(Fo^2^+2Fc^2^)/3'
_refine_ls_weighting_scheme calc
_refine_ls_wR_factor_gt 0.1052
_refine_ls_wR_factor_ref 0.1160
_reflns_Friedel_coverage 0.000
_reflns_number_gt 3565
_reflns_number_total 4569
_reflns_threshold_expression 'I > 2\s(I)'
_cod_data_source_file c6ob02432g2.cif
_cod_data_source_block 3ac
_cod_depositor_comments 'Adding full bibliography for 7155416--7155417.cif.'
_cod_original_cell_volume 1064.45(12)
_cod_database_code 7155417
_shelx_shelxl_version_number 2014/7
_shelx_space_group_comment
; 
The symmetry employed for this shelxl refinement is uniquely defined 
by the following loop, which should always be used as a source of 
symmetry information in preference to the above space-group names. 
They are only intended as comments. 
;
_shelx_estimated_absorpt_t_min 0.979
_shelx_estimated_absorpt_t_max 0.987

loop_
_space_group_symop_operation_xyz
'x, y, z'
'-x, -y, -z'

loop_
_atom_site_label
_atom_site_type_symbol
_atom_site_fract_x
_atom_site_fract_y
_atom_site_fract_z
_atom_site_U_iso_or_equiv
_atom_site_adp_type
_atom_site_occupancy
_atom_site_site_symmetry_order
_atom_site_calc_flag
_atom_site_refinement_flags_posn
_atom_site_refinement_flags_adp
C1 C 0.18017(14) -0.11555(13) 0.47656(15) 0.0448(3) Uani 1 1 d . .
C2 C 0.15401(16) -0.17012(16) 0.62352(16) 0.0569(4) Uani 1 1 d . .
H2 H 0.2207 -0.1596 0.6539 0.068 Uiso 1 1 calc R U
C3 C 0.03104(18) -0.23830(17) 0.72116(19) 0.0678(5) Uani 1 1 d . .
H3 H 0.0146 -0.2746 0.8180 0.081 Uiso 1 1 calc R U
C4 C -0.07037(18) -0.25439(17) 0.6778(2) 0.0707(5) Uani 1 1 d . .
H4 H -0.1540 -0.3007 0.7459 0.085 Uiso 1 1 calc R U
C5 C -0.04798(17) -0.20277(17) 0.5364(2) 0.0665(5) Uani 1 1 d . .
H5 H -0.1164 -0.2144 0.5088 0.080 Uiso 1 1 calc R U
C6 C 0.07855(15) -0.13160(14) 0.43115(17) 0.0505(3) Uani 1 1 d . .
C7 C 0.10951(16) -0.07406(16) 0.28345(18) 0.0582(4) Uani 1 1 d . .
H7 H 0.0451 -0.0829 0.2496 0.070 Uiso 1 1 calc R U
C8 C 0.23286(15) -0.00566(16) 0.18988(16) 0.0518(4) Uani 1 1 d . .
H8 H 0.2530 0.0334 0.0922 0.062 Uiso 1 1 calc R U
C9 C 0.33009(13) 0.00536(13) 0.24288(14) 0.0404(3) Uani 1 1 d . .
C10 C 0.46972(13) 0.07581(14) 0.14099(13) 0.0411(3) Uani 1 1 d . .
H10A H 0.4602 0.1489 0.0591 0.049 Uiso 1 1 calc R U
H10B H 0.5281 0.0116 0.1067 0.049 Uiso 1 1 calc R U
C11 C 0.54248(13) 0.13517(12) 0.20387(12) 0.0370(3) Uani 1 1 d . .
C12 C 0.46081(13) 0.25062(13) 0.24323(13) 0.0377(3) Uani 1 1 d . .
C13 C 0.39439(13) 0.34122(13) 0.43468(14) 0.0398(3) Uani 1 1 d . .
C14 C 0.34872(16) 0.46426(15) 0.36716(16) 0.0536(4) Uani 1 1 d . .
H14 H 0.3543 0.4894 0.2745 0.064 Uiso 1 1 calc R U
C15 C 0.29480(19) 0.54926(17) 0.43922(19) 0.0650(4) Uani 1 1 d . .
H15 H 0.2632 0.6315 0.3944 0.078 Uiso 1 1 calc R U
C16 C 0.28694(16) 0.51450(15) 0.57605(17) 0.0561(4) Uani 1 1 d . .
H16 H 0.2511 0.5732 0.6226 0.067 Uiso 1 1 calc R U
C17 C 0.33254(14) 0.39213(13) 0.64372(14) 0.0448(3) Uani 1 1 d . .
C18 C 0.38526(14) 0.30581(13) 0.57250(14) 0.0434(3) Uani 1 1 d . .
H18 H 0.4150 0.2228 0.6182 0.052 Uiso 1 1 calc R U
C19 C 0.32793(18) 0.34760(17) 0.79193(16) 0.0604(4) Uani 1 1 d . .
C20 C 0.2813(2) 0.4409(2) 0.86970(19) 0.0764(5) Uani 1 1 d . .
H20A H 0.1855 0.4541 0.8904 0.115 Uiso 1 1 calc R U
H20B H 0.3333 0.5268 0.8111 0.115 Uiso 1 1 calc R U
H20C H 0.2952 0.4017 0.9575 0.115 Uiso 1 1 calc R U
C21 C 0.68710(13) 0.19157(13) 0.09185(13) 0.0399(3) Uani 1 1 d . .
C22 C 0.70815(16) 0.31437(16) -0.02375(16) 0.0565(4) Uani 1 1 d . .
H22 H 0.6339 0.3659 -0.0314 0.068 Uiso 1 1 calc R U
C23 C 0.83834(17) 0.36077(18) -0.12768(19) 0.0677(5) Uani 1 1 d . .
H23 H 0.8509 0.4427 -0.2054 0.081 Uiso 1 1 calc R U
C24 C 0.94905(17) 0.2872(2) -0.11729(19) 0.0666(5) Uani 1 1 d . .
H24 H 1.0367 0.3193 -0.1870 0.080 Uiso 1 1 calc R U
C25 C 0.92969(17) 0.1661(2) -0.0036(2) 0.0709(5) Uani 1 1 d . .
H25 H 1.0047 0.1159 0.0039 0.085 Uiso 1 1 calc R U
C26 C 0.79965(15) 0.11761(17) 0.10033(17) 0.0568(4) Uani 1 1 d . .
H26 H 0.7878 0.0346 0.1766 0.068 Uiso 1 1 calc R U
N1 N 0.30501(11) -0.04815(11) 0.38068(11) 0.0435(3) Uani 1 1 d . .
N2 N 0.45494(12) 0.25014(12) 0.36763(12) 0.0448(3) Uani 1 1 d . .
O1 O 0.55496(10) 0.03195(9) 0.32796(10) 0.0430(2) Uani 1 1 d . .
O2 O 0.41087(10) 0.33427(10) 0.16547(10) 0.0505(3) Uani 1 1 d . .
O3 O 0.3621(2) 0.23655(15) 0.84855(14) 0.1089(6) Uani 1 1 d . .
H1N H 0.4859(16) 0.1782(17) 0.4147(17) 0.053(4) Uiso 1 1 d . .
H1O H 0.4733(18) -0.0129(18) 0.3759(19) 0.066(5) Uiso 1 1 d . .

loop_
_atom_site_aniso_label
_atom_site_aniso_U_11
_atom_site_aniso_U_22
_atom_site_aniso_U_33
_atom_site_aniso_U_23
_atom_site_aniso_U_13
_atom_site_aniso_U_12
C1 0.0487(7) 0.0342(7) 0.0475(8) -0.0193(6) -0.0125(6) 0.0065(5)
C2 0.0597(9) 0.0520(9) 0.0465(8) -0.0156(7) -0.0128(7) 0.0055(7)
C3 0.0679(10) 0.0556(10) 0.0522(9) -0.0130(8) -0.0045(8) 0.0033(8)
C4 0.0591(10) 0.0490(9) 0.0731(12) -0.0183(9) 0.0004(8) -0.0048(7)
C5 0.0525(9) 0.0553(10) 0.0860(13) -0.0311(9) -0.0167(8) -0.0024(7)
C6 0.0509(8) 0.0380(7) 0.0609(9) -0.0243(7) -0.0157(7) 0.0038(6)
C7 0.0563(9) 0.0612(10) 0.0705(10) -0.0340(8) -0.0293(8) 0.0016(7)
C8 0.0588(8) 0.0568(9) 0.0484(8) -0.0260(7) -0.0238(7) 0.0033(7)
C9 0.0496(7) 0.0351(6) 0.0407(7) -0.0204(6) -0.0170(6) 0.0067(5)
C10 0.0492(7) 0.0436(7) 0.0335(6) -0.0190(6) -0.0155(5) 0.0038(6)
C11 0.0469(7) 0.0357(6) 0.0314(6) -0.0139(5) -0.0187(5) 0.0081(5)
C12 0.0418(6) 0.0384(7) 0.0350(6) -0.0152(5) -0.0171(5) 0.0054(5)
C13 0.0438(7) 0.0380(7) 0.0416(7) -0.0195(6) -0.0177(6) 0.0071(5)
C14 0.0729(10) 0.0485(8) 0.0511(8) -0.0251(7) -0.0342(8) 0.0219(7)
C15 0.0895(12) 0.0498(9) 0.0704(11) -0.0326(8) -0.0432(9) 0.0332(8)
C16 0.0656(9) 0.0488(8) 0.0587(9) -0.0340(7) -0.0186(7) 0.0146(7)
C17 0.0493(7) 0.0410(7) 0.0396(7) -0.0193(6) -0.0082(6) -0.0023(6)
C18 0.0554(8) 0.0349(7) 0.0395(7) -0.0158(6) -0.0178(6) 0.0065(6)
C19 0.0825(11) 0.0527(9) 0.0396(8) -0.0216(7) -0.0124(7) -0.0040(8)
C20 0.0974(13) 0.0816(13) 0.0526(10) -0.0424(9) -0.0135(9) -0.0032(10)
C21 0.0461(7) 0.0425(7) 0.0386(7) -0.0208(6) -0.0195(6) 0.0051(5)
C22 0.0530(8) 0.0538(9) 0.0504(9) -0.0111(7) -0.0183(7) 0.0060(7)
C23 0.0629(10) 0.0621(10) 0.0577(10) -0.0089(8) -0.0155(8) -0.0084(8)
C24 0.0483(8) 0.0823(12) 0.0649(11) -0.0305(10) -0.0126(7) -0.0110(8)
C25 0.0474(9) 0.0873(13) 0.0768(12) -0.0331(10) -0.0245(8) 0.0146(8)
C26 0.0530(8) 0.0569(9) 0.0560(9) -0.0191(7) -0.0222(7) 0.0128(7)
N1 0.0494(6) 0.0406(6) 0.0391(6) -0.0175(5) -0.0143(5) 0.0034(5)
N2 0.0639(7) 0.0404(6) 0.0413(6) -0.0220(5) -0.0294(6) 0.0210(5)
O1 0.0549(6) 0.0389(5) 0.0364(5) -0.0130(4) -0.0225(4) 0.0109(4)
O2 0.0640(6) 0.0505(6) 0.0465(5) -0.0216(5) -0.0324(5) 0.0214(5)
O3 0.2131(19) 0.0663(9) 0.0526(8) -0.0250(7) -0.0605(10) 0.0312(10)

loop_
_atom_type_symbol
_atom_type_description
_atom_type_scat_dispersion_real
_atom_type_scat_dispersion_imag
_atom_type_scat_source
C C 0.0033 0.0016 'International Tables Vol C Tables 4.2.6.8 and 6.1.1.4'
H H 0.0000 0.0000 'International Tables Vol C Tables 4.2.6.8 and 6.1.1.4'
N N 0.0061 0.0033 'International Tables Vol C Tables 4.2.6.8 and 6.1.1.4'
O O 0.0106 0.0060 'International Tables Vol C Tables 4.2.6.8 and 6.1.1.4'

loop_
_geom_angle_atom_site_label_1
_geom_angle_atom_site_label_2
_geom_angle_atom_site_label_3
_geom_angle
N1 C1 C2 118.73(13)
N1 C1 C6 121.49(13)
C2 C1 C6 119.78(13)
C3 C2 C1 119.97(16)
C3 C2 H2 120.0
C1 C2 H2 120.0
C2 C3 C4 120.83(17)
C2 C3 H3 119.6
C4 C3 H3 119.6
C5 C4 C3 120.51(16)
C5 C4 H4 119.7
C3 C4 H4 119.7
C4 C5 C6 120.60(17)
C4 C5 H5 119.7
C6 C5 H5 119.7
C7 C6 C1 117.43(13)
C7 C6 C5 124.24(15)
C1 C6 C5 118.32(15)
C8 C7 C6 120.39(14)
C8 C7 H7 119.8
C6 C7 H7 119.8
C7 C8 C9 119.08(14)
C7 C8 H8 120.5
C9 C8 H8 120.5
N1 C9 C8 122.21(13)
N1 C9 C10 117.63(11)
C8 C9 C10 120.12(12)
C9 C10 C11 115.25(10)
C9 C10 H10A 108.5
C11 C10 H10A 108.5
C9 C10 H10B 108.5
C11 C10 H10B 108.5
H10A C10 H10B 107.5
O1 C11 C21 108.22(10)
O1 C11 C10 110.59(10)
C21 C11 C10 108.72(10)
O1 C11 C12 109.73(9)
C21 C11 C12 109.59(10)
C10 C11 C12 109.96(10)
O2 C12 N2 124.72(12)
O2 C12 C11 121.78(11)
N2 C12 C11 113.47(10)
C18 C13 C14 119.46(12)
C18 C13 N2 117.46(11)
C14 C13 N2 123.05(12)
C15 C14 C13 119.22(13)
C15 C14 H14 120.4
C13 C14 H14 120.4
C16 C15 C14 121.30(14)
C16 C15 H15 119.4
C14 C15 H15 119.4
C15 C16 C17 119.72(13)
C15 C16 H16 120.1
C17 C16 H16 120.1
C16 C17 C18 119.20(13)
C16 C17 C19 122.82(13)
C18 C17 C19 117.99(13)
C13 C18 C17 121.10(12)
C13 C18 H18 119.4
C17 C18 H18 119.4
O3 C19 C17 119.86(14)
O3 C19 C20 119.96(15)
C17 C19 C20 120.18(15)
C19 C20 H20A 109.5
C19 C20 H20B 109.5
H20A C20 H20B 109.5
C19 C20 H20C 109.5
H20A C20 H20C 109.5
H20B C20 H20C 109.5
C26 C21 C22 118.31(13)
C26 C21 C11 120.45(12)
C22 C21 C11 121.17(12)
C23 C22 C21 120.54(15)
C23 C22 H22 119.7
C21 C22 H22 119.7
C24 C23 C22 120.55(16)
C24 C23 H23 119.7
C22 C23 H23 119.7
C25 C24 C23 119.46(15)
C25 C24 H24 120.3
C23 C24 H24 120.3
C24 C25 C26 120.60(16)
C24 C25 H25 119.7
C26 C25 H25 119.7
C21 C26 C25 120.53(15)
C21 C26 H26 119.7
C25 C26 H26 119.7
C9 N1 C1 119.38(12)
C12 N2 C13 129.55(11)
C12 N2 H1N 112.7(11)
C13 N2 H1N 117.4(11)
C11 O1 H1O 103.5(11)

loop_
_geom_bond_atom_site_label_1
_geom_bond_atom_site_label_2
_geom_bond_distance
C1 N1 1.3696(17)
C1 C2 1.409(2)
C1 C6 1.411(2)
C2 C3 1.362(2)
C2 H2 0.9300
C3 C4 1.393(3)
C3 H3 0.9300
C4 C5 1.362(3)
C4 H4 0.9300
C5 C6 1.416(2)
C5 H5 0.9300
C6 C7 1.405(2)
C7 C8 1.357(2)
C7 H7 0.9300
C8 C9 1.4114(19)
C8 H8 0.9300
C9 N1 1.3191(17)
C9 C10 1.5053(18)
C10 C11 1.5415(17)
C10 H10A 0.9700
C10 H10B 0.9700
C11 O1 1.4287(14)
C11 C21 1.5308(18)
C11 C12 1.5487(17)
C12 O2 1.2185(15)
C12 N2 1.3525(16)
C13 C18 1.3828(18)
C13 C14 1.3854(18)
C13 N2 1.4134(16)
C14 C15 1.383(2)
C14 H14 0.9300
C15 C16 1.378(2)
C15 H15 0.9300
C16 C17 1.380(2)
C16 H16 0.9300
C17 C18 1.3875(18)
C17 C19 1.497(2)
C18 H18 0.9300
C19 O3 1.204(2)
C19 C20 1.498(2)
C20 H20A 0.9600
C20 H20B 0.9600
C20 H20C 0.9600
C21 C26 1.3827(19)
C21 C22 1.386(2)
C22 C23 1.380(2)
C22 H22 0.9300
C23 C24 1.369(2)
C23 H23 0.9300
C24 C25 1.367(3)
C24 H24 0.9300
C25 C26 1.382(2)
C25 H25 0.9300
C26 H26 0.9300
N2 H1N 0.862(16)
O1 H1O 0.884(18)

loop_
_geom_torsion_atom_site_label_1
_geom_torsion_atom_site_label_2
_geom_torsion_atom_site_label_3
_geom_torsion_atom_site_label_4
_geom_torsion
N1 C1 C2 C3 -179.63(13)
C6 C1 C2 C3 0.1(2)
C1 C2 C3 C4 -0.4(2)
C2 C3 C4 C5 0.4(3)
C3 C4 C5 C6 -0.1(3)
N1 C1 C6 C7 -0.85(19)
C2 C1 C6 C7 179.41(13)
N1 C1 C6 C5 179.86(12)
C2 C1 C6 C5 0.1(2)
C4 C5 C6 C7 -179.34(15)
C4 C5 C6 C1 -0.1(2)
C1 C6 C7 C8 -0.2(2)
C5 C6 C7 C8 179.02(15)
C6 C7 C8 C9 0.8(2)
C7 C8 C9 N1 -0.3(2)
C7 C8 C9 C10 177.54(13)
N1 C9 C10 C11 -26.81(16)
C8 C9 C10 C11 155.24(12)
C9 C10 C11 O1 56.34(14)
C9 C10 C11 C21 175.02(10)
C9 C10 C11 C12 -64.99(14)
O1 C11 C12 O2 -163.58(12)
C21 C11 C12 O2 77.73(14)
C10 C11 C12 O2 -41.73(16)
O1 C11 C12 N2 18.15(15)
C21 C11 C12 N2 -100.54(12)
C10 C11 C12 N2 140.00(11)
C18 C13 C14 C15 0.0(2)
N2 C13 C14 C15 -177.89(14)
C13 C14 C15 C16 0.7(3)
C14 C15 C16 C17 -0.5(3)
C15 C16 C17 C18 -0.2(2)
C15 C16 C17 C19 179.72(15)
C14 C13 C18 C17 -0.7(2)
N2 C13 C18 C17 177.26(12)
C16 C17 C18 C13 0.8(2)
C19 C17 C18 C13 -179.10(13)
C16 C17 C19 O3 175.91(18)
C18 C17 C19 O3 -4.2(2)
C16 C17 C19 C20 -4.2(2)
C18 C17 C19 C20 175.69(15)
O1 C11 C21 C26 19.70(16)
C10 C11 C21 C26 -100.47(14)
C12 C11 C21 C26 139.32(13)
O1 C11 C21 C22 -163.32(12)
C10 C11 C21 C22 76.52(15)
C12 C11 C21 C22 -43.69(16)
C26 C21 C22 C23 0.3(2)
C11 C21 C22 C23 -176.78(14)
C21 C22 C23 C24 -0.9(3)
C22 C23 C24 C25 0.7(3)
C23 C24 C25 C26 0.1(3)
C22 C21 C26 C25 0.5(2)
C11 C21 C26 C25 177.60(14)
C24 C25 C26 C21 -0.7(3)
C8 C9 N1 C1 -0.75(19)
C10 C9 N1 C1 -178.65(11)
C2 C1 N1 C9 -178.92(12)
C6 C1 N1 C9 1.33(18)
O2 C12 N2 C13 -0.6(2)
C11 C12 N2 C13 177.62(12)
C18 C13 N2 C12 170.56(13)
C14 C13 N2 C12 -11.5(2)
